data_2214969
loop_
_publ_author_name
'Zhou, Xi-Fei'
'Hai-Jun Chi'
'Liang, Dong'
'Sun, Dong-Mei'
'Wang, Wei'

_publ_section_title 5,5'-Dimethyl-2,2'-[<i>p</i>-phenylenebis(methylenethio)]bis(4,5-dihydrothiazole)
_journal_coeditor_code BH2122
_journal_issue 9
_journal_name_full 'Acta Crystallographica Section E'
_journal_page_first o3864
_journal_page_last o3864
_journal_paper_doi 10.1107/S1600536807040469
_journal_volume 63
_journal_year 2007
_chemical_formula_iupac 'C16 H20 N2 S4'
_chemical_formula_moiety 'C16 H20 N2 S4'
_chemical_formula_sum 'C16 H20 N2 S4'
_chemical_formula_weight 368.62
_chemical_melting_point 378.5(5)
_chemical_name_systematic
;
5,5'-Dimethyl-2,2'-[p-phenylenebis(methylenethio)]bis(4,5-dihydrothiazole)
;
_space_group_IT_number 14
_symmetry_cell_setting monoclinic
_symmetry_space_group_name_Hall '-P 2ybc'
_symmetry_space_group_name_H-M 'P 1 21/c 1'
_atom_sites_solution_hydrogens geom
_atom_sites_solution_primary direct
_atom_sites_solution_secondary difmap
_cell_angle_alpha 90.00
_cell_angle_beta 99.519(6)
_cell_angle_gamma 90.00
_cell_formula_units_Z 2
_cell_length_a 6.9337(8)
_cell_length_b 16.133(2)
_cell_length_c 8.2475(10)
_cell_measurement_reflns_used 1193
_cell_measurement_temperature 294(2)
_cell_measurement_theta_max 24.14
_cell_measurement_theta_min 2.52
_cell_volume 909.87(19)
_computing_cell_refinement 'SAINT (Bruker, 1997)'
_computing_data_collection 'SMART (Bruker, 1997)'
_computing_data_reduction 'SAINT (Bruker, 1997)'
_computing_molecular_graphics 'SHELXTL (Bruker, 1997)'
_computing_publication_material 'SHELXTL (Bruker, 1997)'
_computing_structure_refinement 'SHELXL97 (Sheldrick, 1997)'
_computing_structure_solution 'SHELXS97 (Sheldrick, 1997)'
_diffrn_ambient_temperature 294(2)
_diffrn_measured_fraction_theta_full 0.998
_diffrn_measured_fraction_theta_max 0.998
_diffrn_measurement_device_type 'Bruker SMART 1000'
_diffrn_measurement_method '\f and \w'
_diffrn_radiation_monochromator graphite
_diffrn_radiation_source 'fine-focus sealed tube'
_diffrn_radiation_type 'Mo K\a'
_diffrn_radiation_wavelength 0.71073
_diffrn_reflns_av_R_equivalents 0.0387
_diffrn_reflns_av_sigmaI/netI 0.0459
_diffrn_reflns_limit_h_max 8
_diffrn_reflns_limit_h_min -8
_diffrn_reflns_limit_k_max 11
_diffrn_reflns_limit_k_min -19
_diffrn_reflns_limit_l_max 7
_diffrn_reflns_limit_l_min -9
_diffrn_reflns_number 3806
_diffrn_reflns_theta_full 25.01
_diffrn_reflns_theta_max 25.01
_diffrn_reflns_theta_min 2.52
_diffrn_standards_decay_% 0
_diffrn_standards_interval_count 0
_diffrn_standards_interval_time 0
_diffrn_standards_number 0
_exptl_absorpt_coefficient_mu 0.520
_exptl_absorpt_correction_T_max 0.9123
_exptl_absorpt_correction_T_min 0.8855
_exptl_absorpt_correction_type multi-scan
_exptl_absorpt_process_details '(SADABS; Bruker, 1997)'
_exptl_crystal_colour colourless
_exptl_crystal_density_diffrn 1.345
_exptl_crystal_density_method 'not measured'
_exptl_crystal_description plate
_exptl_crystal_F_000 388
_exptl_crystal_size_max 0.24
_exptl_crystal_size_mid 0.20
_exptl_crystal_size_min 0.18
_refine_diff_density_max 0.320
_refine_diff_density_min -0.344
_refine_ls_extinction_method none
_refine_ls_goodness_of_fit_ref 1.054
_refine_ls_hydrogen_treatment constr
_refine_ls_matrix_type full
_refine_ls_number_parameters 101
_refine_ls_number_reflns 1605
_refine_ls_number_restraints 0
_refine_ls_restrained_S_all 1.054
_refine_ls_R_factor_all 0.0739
_refine_ls_R_factor_gt 0.0497
_refine_ls_shift/su_max 0.001
_refine_ls_shift/su_mean 0.000
_refine_ls_structure_factor_coef Fsqd
_refine_ls_weighting_details 'w=1/[\s^2^(Fo^2^)+(0.0596P)^2^+0.5874P] where P=(Fo^2^+2Fc^2^)/3'
_refine_ls_weighting_scheme calc
_refine_ls_wR_factor_gt 0.1228
_refine_ls_wR_factor_ref 0.1345
_reflns_number_gt 1155
_reflns_number_total 1605
_reflns_threshold_expression I>2\s(I)
_cod_data_source_file bh2122.cif
_cod_data_source_block I
_cod_depositor_comments
;
The following automatic conversions were performed:

'_chemical_melting_point' value '378-379' was changed to '378.5(5)' -
the average value was taken and precision was estimated.

Automatic conversion script
Id: cif_fix_values 1646 2011-03-28 12:23:43Z adriana 

The following automatic conversions were performed:

'_chemical_melting_point' value '378-379' was changed to '378.5(5)' -
the average value was taken and precision was estimated.

Automatic conversion script
Id: cif_fix_values 1715 2011-07-08 13:25:40Z adriana 
;
_cod_original_cell_volume 909.89(19)
_cod_original_sg_symbol_H-M 'P 21/c'
_cod_database_code 2214969
_cod_database_fobs_code 2214969

loop_
_symmetry_equiv_pos_as_xyz
'x, y, z'
'-x, y+1/2, -z+1/2'
'-x, -y, -z'
'x, -y-1/2, z-1/2'

loop_
_atom_site_type_symbol
_atom_site_label
_atom_site_fract_x
_atom_site_fract_y
_atom_site_fract_z
_atom_site_U_iso_or_equiv
_atom_site_adp_type
_atom_site_calc_flag
_atom_site_refinement_flags
_atom_site_occupancy
S S1 0.45045(15) 0.88289(6) 0.58489(15) 0.0666(4) Uani d . 1
S S2 0.25410(12) 0.71998(6) 0.49929(12) 0.0529(3) Uani d . 1
N N1 0.6275(4) 0.74297(17) 0.6648(3) 0.0439(7) Uani d . 1
C C1 0.8272(6) 0.9020(3) 0.5154(6) 0.0711(12) Uani d . 1
H H1A 0.9653 0.9008 0.5552 0.107 Uiso calc R 1
H H1B 0.7913 0.9553 0.4683 0.107 Uiso calc R 1
H H1C 0.7945 0.8599 0.4331 0.107 Uiso calc R 1
C C2 0.7177(5) 0.8862(2) 0.6559(5) 0.0548(10) Uani d . 1
H H2 0.7487 0.9298 0.7387 0.066 Uiso calc R 1
C C3 0.7621(6) 0.8028(3) 0.7355(5) 0.0694(12) Uani d . 1
H H3A 0.8931 0.7859 0.7229 0.083 Uiso calc R 1
H H3B 0.7577 0.8070 0.8521 0.083 Uiso calc R 1
C C4 0.4649(5) 0.7737(2) 0.5910(4) 0.0457(9) Uani d . 1
C C5 0.3269(5) 0.6153(2) 0.5662(5) 0.0552(10) Uani d . 1
H H5A 0.4316 0.5966 0.5104 0.066 Uiso calc R 1
H H5B 0.3752 0.6153 0.6835 0.066 Uiso calc R 1
C C6 0.1541(5) 0.4940(2) 0.4149(4) 0.0447(8) Uani d . 1
H H6 0.2573 0.4895 0.3563 0.054 Uiso calc R 1
C C7 0.1553(5) 0.5568(2) 0.5287(4) 0.0409(8) Uani d . 1
C C8 -0.0019(5) 0.5621(2) 0.6133(4) 0.0471(9) Uani d . 1
H H8 -0.0046 0.6042 0.6900 0.056 Uiso calc R 1

loop_
_atom_site_aniso_label
_atom_site_aniso_U_11
_atom_site_aniso_U_22
_atom_site_aniso_U_33
_atom_site_aniso_U_12
_atom_site_aniso_U_13
_atom_site_aniso_U_23
S1 0.0570(6) 0.0447(6) 0.0984(9) 0.0025(5) 0.0135(6) -0.0024(5)
S2 0.0413(5) 0.0431(5) 0.0681(7) -0.0072(4) -0.0094(4) 0.0057(5)
N1 0.0331(14) 0.0483(17) 0.0468(17) 0.0028(12) -0.0042(13) 0.0158(13)
C1 0.068(3) 0.066(3) 0.084(3) -0.019(2) 0.027(2) -0.002(2)
C2 0.056(2) 0.058(2) 0.051(2) -0.0226(18) 0.0062(18) -0.0135(19)
C3 0.058(2) 0.077(3) 0.067(3) -0.017(2) -0.011(2) 0.013(2)
C4 0.049(2) 0.046(2) 0.043(2) -0.0140(16) 0.0127(17) -0.0051(16)
C5 0.0438(19) 0.043(2) 0.074(3) -0.0050(17) -0.0040(19) 0.0080(19)
C6 0.0428(18) 0.044(2) 0.049(2) 0.0019(15) 0.0137(16) 0.0023(17)
C7 0.0390(17) 0.0343(18) 0.048(2) -0.0033(14) 0.0018(16) 0.0075(15)
C8 0.053(2) 0.0388(19) 0.048(2) -0.0020(16) 0.0062(17) -0.0091(16)

loop_
_atom_type_symbol
_atom_type_description
_atom_type_scat_dispersion_real
_atom_type_scat_dispersion_imag
_atom_type_scat_source
C C 0.0033 0.0016
; International Tables
Vol. C, Tables 4.2.6.8 and 6.1.1.4
;
H H 0.0000 0.0000
; International Tables
Vol. C, Tables 4.2.6.8 and 6.1.1.4
;
N N 0.0061 0.0033
; International Tables
Vol. C, Tables 4.2.6.8 and 6.1.1.4
;
S S 0.1246 0.1234
; International Tables
Vol. C, Tables 4.2.6.8 and 6.1.1.4
;

loop_
_geom_angle_atom_site_label_1
_geom_angle_atom_site_label_2
_geom_angle_atom_site_label_3
_geom_angle_site_symmetry_1
_geom_angle_site_symmetry_3
_geom_angle
_geom_angle_publ_flag
C4 S1 C2 . . 88.30(17) ?
C4 S2 C5 . . 99.09(17) ?
C4 N1 C3 . . 113.7(3) ?
C2 C1 H1A . . 109.5 ?
C2 C1 H1B . . 109.5 ?
H1A C1 H1B . . 109.5 ?
C2 C1 H1C . . 109.5 ?
H1A C1 H1C . . 109.5 ?
H1B C1 H1C . . 109.5 ?
C3 C2 C1 . . 113.2(4) ?
C3 C2 S1 . . 103.6(2) ?
C1 C2 S1 . . 111.5(3) ?
C3 C2 H2 . . 109.5 ?
C1 C2 H2 . . 109.5 ?
S1 C2 H2 . . 109.5 ?
N1 C3 C2 . . 111.1(3) ?
N1 C3 H3A . . 109.4 ?
C2 C3 H3A . . 109.4 ?
N1 C3 H3B . . 109.4 ?
C2 C3 H3B . . 109.4 ?
H3A C3 H3B . . 108.0 ?
N1 C4 S2 . . 127.8(3) yes
N1 C4 S1 . . 116.0(3) yes
S2 C4 S1 . . 116.2(2) ?
C7 C5 S2 . . 110.3(2) ?
C7 C5 H5A . . 109.6 ?
S2 C5 H5A . . 109.6 ?
C7 C5 H5B . . 109.6 ?
S2 C5 H5B . . 109.6 ?
H5A C5 H5B . . 108.1 ?
C7 C6 C8 . 3_566 120.9(3) ?
C7 C6 H6 . . 119.5 ?
C8 C6 H6 3_566 . 119.5 ?
C6 C7 C8 . . 118.0(3) ?
C6 C7 C5 . . 120.9(3) ?
C8 C7 C5 . . 121.0(3) ?
C6 C8 C7 3_566 . 121.1(3) ?
C6 C8 H8 3_566 . 119.5 ?
C7 C8 H8 . . 119.5 ?

loop_
_geom_bond_atom_site_label_1
_geom_bond_atom_site_label_2
_geom_bond_site_symmetry_2
_geom_bond_distance
_geom_bond_publ_flag
S1 C4 . 1.764(4) yes
S1 C2 . 1.850(4) yes
S2 C4 . 1.759(3) yes
S2 C5 . 1.822(4) yes
N1 C4 . 1.289(4) ?
N1 C3 . 1.401(5) ?
C1 C2 . 1.509(5) ?
C1 H1A . 0.9600 ?
C1 H1B . 0.9600 ?
C1 H1C . 0.9600 ?
C2 C3 . 1.505(5) ?
C2 H2 . 0.9800 ?
C3 H3A . 0.9700 ?
C3 H3B . 0.9700 ?
C5 C7 . 1.509(5) ?
C5 H5A . 0.9700 ?
C5 H5B . 0.9700 ?
C6 C7 . 1.380(5) ?
C6 C8 3_566 1.382(5) ?
C6 H6 . 0.9300 ?
C7 C8 . 1.390(5) ?
C8 C6 3_566 1.382(5) ?
C8 H8 . 0.9300 ?

loop_
_geom_torsion_atom_site_label_1
_geom_torsion_atom_site_label_2
_geom_torsion_atom_site_label_3
_geom_torsion_atom_site_label_4
_geom_torsion_site_symmetry_1
_geom_torsion_site_symmetry_4
_geom_torsion
C4 S1 C2 C3 . . -21.6(3)
C4 S1 C2 C1 . . 100.4(3)
C4 N1 C3 C2 . . -21.6(5)
C1 C2 C3 N1 . . -92.7(4)
S1 C2 C3 N1 . . 28.2(4)
C3 N1 C4 S2 . . -175.4(3)
C3 N1 C4 S1 . . 3.2(4)
C5 S2 C4 N1 . . 7.4(4)
C5 S2 C4 S1 . . -171.2(2)
C2 S1 C4 N1 . . 12.2(3)
C2 S1 C4 S2 . . -169.1(2)
C4 S2 C5 C7 . . 170.0(3)
C8 C6 C7 C8 3_566 . -0.4(5)
C8 C6 C7 C5 3_566 . 176.5(3)
S2 C5 C7 C6 . . 113.9(3)
S2 C5 C7 C8 . . -69.3(4)
C6 C7 C8 C6 . 3_566 0.4(5)
C5 C7 C8 C6 . 3_566 -176.5(3)
